data_2231839
loop_
_publ_author_name
'He, Yu-xin'
'Tong, Rong-sheng'
'Wu, Jin-wei'
'Jing, Zou'
'Shi, Jian-you'

_publ_section_title
;
 <i>N</i>-Cyclohexyl-4-[(2-nitroanilino)methyl]thiophene-2-sulfonamide
;
_journal_coeditor_code BV2190
_journal_issue 10
_journal_name_full 'Acta Crystallographica Section E'
_journal_page_first o2779
_journal_paper_doi 10.1107/S160053681103861X
_journal_volume 67
_journal_year 2011
_chemical_formula_iupac 'C17 H21 N3 O4 S2'
_chemical_formula_moiety 'C17 H21 N3 O4 S2'
_chemical_formula_sum 'C17 H21 N3 O4 S2'
_chemical_formula_weight 395.49
_chemical_name_systematic
;
<i>N</i>-Cyclohexyl-4-[(2-nitroanilino)methyl]thiophene-2-sulfonamide
;
_space_group_IT_number 14
_symmetry_cell_setting monoclinic
_symmetry_space_group_name_Hall '-P 2ybc'
_symmetry_space_group_name_H-M 'P 1 21/c 1'
_atom_sites_solution_hydrogens geom
_atom_sites_solution_primary direct
_atom_sites_solution_secondary difmap
_cell_angle_alpha 90.00
_cell_angle_beta 118.440(3)
_cell_angle_gamma 90.00
_cell_formula_units_Z 4
_cell_length_a 7.4201(2)
_cell_length_b 27.8329(7)
_cell_length_c 10.1790(3)
_cell_measurement_reflns_used 3479
_cell_measurement_temperature 144.9
_cell_measurement_theta_max 29.0645
_cell_measurement_theta_min 2.9215
_cell_volume 1848.50(10)
_computing_cell_refinement
;
CrysAlis PRO (Agilent, 2011)
;
_computing_data_collection
;
CrysAlis PRO (Agilent, 2011)
;
_computing_data_reduction
;
CrysAlis PRO (Agilent, 2011)
;
_computing_molecular_graphics
;
OLEX2 (Dolomanov <i>et al.</i>, 2009)
;
_computing_publication_material
;
OLEX2 (Dolomanov <i>et al.</i>, 2009)
;
_computing_structure_refinement 'SHELXL97 (Sheldrick, 2008)'
_computing_structure_solution 'SHELXS97 (Sheldrick, 2008)'
_diffrn_ambient_temperature 144.9
_diffrn_detector_area_resol_mean 16.0874
_diffrn_measured_fraction_theta_full 0.996
_diffrn_measured_fraction_theta_max 0.996
_diffrn_measurement_device_type 'Agilent Xcalibur Eos'
_diffrn_measurement_method '\w scans'
_diffrn_radiation_monochromator graphite
_diffrn_radiation_source 'fine-focus sealed tube'
_diffrn_radiation_type 'Mo K\a'
_diffrn_radiation_wavelength 0.7107
_diffrn_reflns_av_R_equivalents 0.0214
_diffrn_reflns_av_sigmaI/netI 0.0398
_diffrn_reflns_limit_h_max 9
_diffrn_reflns_limit_h_min -9
_diffrn_reflns_limit_k_max 34
_diffrn_reflns_limit_k_min -31
_diffrn_reflns_limit_l_max 10
_diffrn_reflns_limit_l_min -12
_diffrn_reflns_number 8048
_diffrn_reflns_theta_full 26.37
_diffrn_reflns_theta_max 26.37
_diffrn_reflns_theta_min 2.93
_exptl_absorpt_coefficient_mu 0.316
_exptl_absorpt_correction_T_max 1.0
_exptl_absorpt_correction_T_min 0.9703
_exptl_absorpt_correction_type multi-scan
_exptl_absorpt_process_details
;
(CrysAlis PRO; Agilent, 2011)
;
_exptl_crystal_colour yellow
_exptl_crystal_density_diffrn 1.421
_exptl_crystal_density_method 'not measured'
_exptl_crystal_description block
_exptl_crystal_F_000 832
_exptl_crystal_size_max 0.38
_exptl_crystal_size_mid 0.25
_exptl_crystal_size_min 0.15
_refine_diff_density_max 1.016
_refine_diff_density_min -0.679
_refine_ls_extinction_method none
_refine_ls_goodness_of_fit_ref 1.010
_refine_ls_hydrogen_treatment mixed
_refine_ls_matrix_type full
_refine_ls_number_parameters 225
_refine_ls_number_reflns 3772
_refine_ls_number_restraints 1
_refine_ls_restrained_S_all 1.013
_refine_ls_R_factor_all 0.0715
_refine_ls_R_factor_gt 0.0576
_refine_ls_shift/su_max 0.000
_refine_ls_shift/su_mean 0.000
_refine_ls_structure_factor_coef Fsqd
_refine_ls_weighting_details
;
calc w=1/[\s^2^(Fo^2^)+(0.0385P)^2^+3.9868P] where P=(Fo^2^+2Fc^2^)/3
;
_refine_ls_weighting_scheme calc
_refine_ls_wR_factor_gt 0.1213
_refine_ls_wR_factor_ref 0.1290
_reflns_number_gt 3104
_reflns_number_total 3772
_reflns_threshold_expression I>2\s(I)
_cod_data_source_file bv2190.cif
_cod_data_source_block I
_cod_original_sg_symbol_H-M 'P 21/c'
_cod_database_code 2231839
_cod_database_fobs_code 2231839

loop_
_space_group_symop_id
_space_group_symop_operation_xyz
1 'x, y, z'
2 '-x, y+1/2, -z+1/2'
3 '-x, -y, -z'
4 'x, -y-1/2, z-1/2'

loop_
_atom_site_type_symbol
_atom_site_label
_atom_site_fract_x
_atom_site_fract_y
_atom_site_fract_z
_atom_site_U_iso_or_equiv
_atom_site_adp_type
_atom_site_calc_flag
_atom_site_refinement_flags
_atom_site_occupancy
_atom_site_symmetry_multiplicity
_atom_site_disorder_assembly
_atom_site_disorder_group
S S1 -0.35683(10) 0.25100(2) 0.68116(8) 0.02193(18) Uani d . 1 1 . .
S S2 0.04835(11) 0.23017(3) 0.69685(8) 0.02609(19) Uani d . 1 1 . .
O O1 -0.4402(3) 0.24711(8) 0.7824(2) 0.0303(5) Uani d . 1 1 . .
O O2 -0.3343(3) 0.29724(7) 0.6291(2) 0.0321(5) Uani d . 1 1 . .
O O3 0.8016(4) 0.10467(11) 1.0716(4) 0.0578(8) Uani d . 1 1 A .
O O4 0.8590(14) 0.0450(3) 0.9436(13) 0.060(2) Uani d P 0.578(12) 1 A 1
O O4A 0.9294(19) 0.0474(5) 1.0238(16) 0.060(2) Uani d P 0.422(12) 1 A 2
N N1 -0.4979(4) 0.21961(8) 0.5357(3) 0.0237(5) Uani d . 1 1 . .
H H1 -0.5543 0.2332 0.4469 0.028 Uiso calc R 1 1 . .
N N2 0.4249(4) 0.11205(9) 1.0276(3) 0.0284(6) Uani d . 1 1 A .
H H2 0.538(5) 0.1238(12) 1.068(4) 0.029(9) Uiso d . 1 1 . .
N N3 0.7563(6) 0.06859(12) 0.9914(5) 0.0608(11) Uani d . 1 1 . .
C C1 -0.5341(5) 0.16781(10) 0.5495(3) 0.0259(6) Uani d . 1 1 . .
H H1A -0.5033 0.1617 0.6550 0.031 Uiso calc R 1 1 . .
C C2 -0.3928(5) 0.13607(11) 0.5162(3) 0.0331(7) Uani d . 1 1 . .
H H2B -0.2481 0.1438 0.5867 0.040 Uiso calc R 1 1 . .
H H2A -0.4164 0.1425 0.4135 0.040 Uiso calc R 1 1 . .
C C3 -0.4336(6) 0.08302(12) 0.5313(4) 0.0461(9) Uani d . 1 1 . .
H H3A -0.3467 0.0629 0.5038 0.055 Uiso calc R 1 1 . .
H H3B -0.3961 0.0760 0.6366 0.055 Uiso calc R 1 1 . .
C C4 -0.6567(7) 0.07034(13) 0.4319(4) 0.0552(11) Uani d . 1 1 . .
H H4B -0.6799 0.0364 0.4491 0.066 Uiso calc R 1 1 . .
H H4A -0.6898 0.0737 0.3259 0.066 Uiso calc R 1 1 . .
C C5 -0.7976(6) 0.10240(14) 0.4624(4) 0.0510(10) Uani d . 1 1 . .
H H5B -0.7766 0.0960 0.5645 0.061 Uiso calc R 1 1 . .
H H5A -0.9419 0.0947 0.3908 0.061 Uiso calc R 1 1 . .
C C6 -0.7576(5) 0.15573(12) 0.4483(4) 0.0348(7) Uani d . 1 1 . .
H H6A -0.7938 0.1630 0.3434 0.042 Uiso calc R 1 1 . .
H H6B -0.8449 0.1757 0.4757 0.042 Uiso calc R 1 1 . .
C C7 -0.1161(4) 0.22402(10) 0.7707(3) 0.0204(6) Uani d . 1 1 . .
C C8 0.2109(4) 0.18895(11) 0.8212(3) 0.0249(6) Uani d . 1 1 . .
H H8 0.3358 0.1792 0.8246 0.030 Uiso calc R 1 1 . .
C C9 0.1434(4) 0.17152(10) 0.9146(3) 0.0212(6) Uani d . 1 1 . .
C C10 -0.0482(4) 0.19163(10) 0.8847(3) 0.0210(6) Uani d . 1 1 . .
H H10 -0.1204 0.1835 0.9376 0.025 Uiso calc R 1 1 . .
C C11 0.2639(4) 0.13708(11) 1.0413(3) 0.0256(6) Uani d . 1 1 . .
H H11B 0.3255 0.1552 1.1365 0.031 Uiso calc R 1 1 . .
H H11A 0.1685 0.1131 1.0459 0.031 Uiso calc R 1 1 . .
C C12 0.3906(5) 0.07546(11) 0.9310(4) 0.0316(7) Uani d U 1 1 . .
C C13 0.1906(8) 0.05721(14) 0.8436(5) 0.0589(6) Uani d U 1 1 A .
H H13 0.0794 0.0724 0.8485 0.071 Uiso calc R 1 1 . .
C C14 0.1522(8) 0.01803(13) 0.7514(5) 0.0589(6) Uani d . 1 1 . .
H H14 0.0160 0.0064 0.6951 0.071 Uiso calc R 1 1 A .
C C15 0.3109(8) -0.00463(14) 0.7402(5) 0.0589(6) Uani d . 1 1 A .
H H15 0.2833 -0.0319 0.6774 0.071 Uiso calc R 1 1 . .
C C16 0.5047(8) 0.01209(13) 0.8186(5) 0.0589(6) Uani d . 1 1 . .
H H16 0.6129 -0.0034 0.8103 0.071 Uiso calc R 1 1 A .
C C17 0.5473(6) 0.05249(12) 0.9128(5) 0.0450(9) Uani d . 1 1 A .

loop_
_atom_site_aniso_label
_atom_site_aniso_U_11
_atom_site_aniso_U_22
_atom_site_aniso_U_33
_atom_site_aniso_U_12
_atom_site_aniso_U_13
_atom_site_aniso_U_23
S1 0.0235(3) 0.0198(3) 0.0232(4) 0.0021(3) 0.0117(3) -0.0014(3)
S2 0.0281(4) 0.0275(4) 0.0287(4) 0.0020(3) 0.0183(3) 0.0070(3)
O1 0.0291(11) 0.0366(12) 0.0302(11) 0.0012(9) 0.0182(9) -0.0082(9)
O2 0.0316(12) 0.0192(10) 0.0380(12) 0.0023(9) 0.0106(10) 0.0031(9)
O3 0.0391(15) 0.0464(17) 0.096(2) 0.0100(13) 0.0383(16) 0.0169(16)
O4 0.050(5) 0.057(2) 0.095(6) 0.017(3) 0.052(5) 0.011(5)
O4A 0.050(5) 0.057(2) 0.095(6) 0.017(3) 0.052(5) 0.011(5)
N1 0.0280(12) 0.0215(12) 0.0181(12) 0.0003(10) 0.0082(10) 0.0022(9)
N2 0.0227(13) 0.0229(13) 0.0393(15) 0.0004(11) 0.0145(12) 0.0007(11)
N3 0.065(2) 0.0361(19) 0.119(3) 0.0221(17) 0.075(2) 0.036(2)
C1 0.0364(16) 0.0231(15) 0.0187(14) -0.0042(12) 0.0135(13) 0.0003(11)
C2 0.0482(19) 0.0268(16) 0.0243(15) 0.0024(14) 0.0171(15) 0.0002(13)
C3 0.073(3) 0.0254(18) 0.0374(19) 0.0041(17) 0.0239(19) -0.0005(15)
C4 0.092(3) 0.0248(18) 0.039(2) -0.017(2) 0.024(2) -0.0056(15)
C5 0.065(3) 0.043(2) 0.039(2) -0.027(2) 0.0201(19) -0.0041(17)
C6 0.0415(18) 0.0339(18) 0.0296(17) -0.0096(15) 0.0176(15) -0.0042(14)
C7 0.0225(13) 0.0200(14) 0.0219(14) -0.0017(11) 0.0132(11) -0.0028(11)
C8 0.0219(14) 0.0269(15) 0.0289(15) 0.0006(12) 0.0144(12) 0.0016(12)
C9 0.0224(13) 0.0218(14) 0.0197(13) -0.0038(11) 0.0104(11) -0.0029(11)
C10 0.0234(14) 0.0227(14) 0.0193(13) -0.0034(11) 0.0122(11) -0.0018(11)
C11 0.0239(14) 0.0281(16) 0.0248(15) 0.0008(12) 0.0117(12) 0.0022(12)
C12 0.0455(18) 0.0206(15) 0.0385(18) -0.0004(14) 0.0281(15) 0.0079(13)
C13 0.1099(19) 0.0302(10) 0.0576(13) -0.0114(11) 0.0569(14) -0.0012(9)
C14 0.1099(19) 0.0302(10) 0.0576(13) -0.0114(11) 0.0569(14) -0.0012(9)
C15 0.1099(19) 0.0302(10) 0.0576(13) -0.0114(11) 0.0569(14) -0.0012(9)
C16 0.1099(19) 0.0302(10) 0.0576(13) -0.0114(11) 0.0569(14) -0.0012(9)
C17 0.075(3) 0.0216(16) 0.068(3) 0.0064(17) 0.058(2) 0.0131(16)

loop_
_atom_type_symbol
_atom_type_description
_atom_type_scat_dispersion_real
_atom_type_scat_dispersion_imag
_atom_type_scat_source
C C 0.0033 0.0016 'International Tables Vol C Tables 4.2.6.8 and 6.1.1.4'
H H 0.0000 0.0000 'International Tables Vol C Tables 4.2.6.8 and 6.1.1.4'
N N 0.0061 0.0033 'International Tables Vol C Tables 4.2.6.8 and 6.1.1.4'
O O 0.0106 0.0060 'International Tables Vol C Tables 4.2.6.8 and 6.1.1.4'
S S 0.1246 0.1234 'International Tables Vol C Tables 4.2.6.8 and 6.1.1.4'

loop_
_geom_angle_atom_site_label_1
_geom_angle_atom_site_label_2
_geom_angle_atom_site_label_3
_geom_angle
S1 N1 H1 119.7
S2 C7 S1 119.50(16)
S2 C8 H8 123.4
O1 S1 N1 107.83(13)
O1 S1 C7 106.07(13)
O2 S1 O1 119.95(13)
O2 S1 N1 106.73(13)
O2 S1 C7 108.05(13)
O3 N3 O4 130.6(6)
O3 N3 O4A 106.0(7)
O3 N3 C17 120.2(3)
O4 N3 O4A 33.1(5)
O4 N3 C17 108.2(6)
O4A N3 C17 132.2(7)
N1 S1 C7 107.69(13)
N1 C1 H1A 108.0
N1 C1 C2 111.5(2)
N1 C1 C6 109.9(2)
N2 C11 C9 113.8(2)
N2 C11 H11B 108.8
N2 C11 H11A 108.8
N2 C12 C13 120.4(3)
N2 C12 C17 123.6(3)
C1 N1 S1 120.60(19)
C1 N1 H1 119.7
C1 C2 H2B 109.6
C1 C2 H2A 109.6
C1 C2 C3 110.3(3)
C1 C6 C5 110.4(3)
C1 C6 H6A 109.6
C1 C6 H6B 109.6
C2 C1 H1A 108.0
C2 C3 H3A 109.4
C2 C3 H3B 109.4
H2B C2 H2A 108.1
C3 C2 H2B 109.6
C3 C2 H2A 109.6
C3 C4 H4B 109.3
C3 C4 H4A 109.3
C3 C4 C5 111.6(3)
H3A C3 H3B 108.0
C4 C3 C2 111.3(3)
C4 C3 H3A 109.4
C4 C3 H3B 109.4
C4 C5 H5B 109.3
C4 C5 H5A 109.3
C4 C5 C6 111.5(3)
H4B C4 H4A 108.0
C5 C4 H4B 109.3
C5 C4 H4A 109.3
C5 C6 H6A 109.6
C5 C6 H6B 109.6
H5B C5 H5A 108.0
C6 C1 H1A 108.0
C6 C1 C2 111.4(3)
C6 C5 H5B 109.3
C6 C5 H5A 109.3
H6A C6 H6B 108.1
C7 C10 C9 111.7(2)
C7 C10 H10 124.1
C8 S2 C7 90.39(14)
C8 C9 C10 112.0(3)
C8 C9 C11 124.0(3)
C9 C8 S2 113.2(2)
C9 C8 H8 123.4
C9 C10 H10 124.1
C9 C11 H11B 108.8
C9 C11 H11A 108.8
C10 C7 S1 127.0(2)
C10 C7 S2 112.8(2)
C10 C9 C11 123.9(2)
C11 N2 H2 117(2)
H11B C11 H11A 107.7
C12 N2 H2 118(2)
C12 N2 C11 123.7(3)
C12 C13 H13 119.0
C12 C17 N3 121.5(3)
C13 C12 C17 115.9(3)
C13 C14 H14 119.7
C13 C14 C15 120.5(5)
C14 C13 C12 121.9(4)
C14 C13 H13 119.0
C14 C15 H15 120.0
C15 C14 H14 119.7
C15 C16 H16 119.8
C15 C16 C17 120.4(4)
C16 C15 C14 120.0(4)
C16 C15 H15 120.0
C16 C17 N3 117.3(4)
C16 C17 C12 121.1(4)
C17 C16 H16 119.8

loop_
_geom_bond_atom_site_label_1
_geom_bond_atom_site_label_2
_geom_bond_distance
S1 O1 1.436(2)
S1 O2 1.431(2)
S1 N1 1.605(2)
S1 C7 1.742(3)
S2 C7 1.720(3)
S2 C8 1.708(3)
O3 N3 1.235(5)
O4 N3 1.265(9)
O4A N3 1.305(12)
N1 H1 0.8800
N1 C1 1.485(4)
N2 H2 0.81(3)
N2 C11 1.446(4)
N2 C12 1.353(4)
N3 C17 1.437(6)
C1 H1A 1.0000
C1 C2 1.528(4)
C1 C6 1.515(4)
C2 H2B 0.9900
C2 H2A 0.9900
C2 C3 1.530(4)
C3 H3A 0.9900
C3 H3B 0.9900
C3 C4 1.514(6)
C4 H4B 0.9900
C4 H4A 0.9900
C4 C5 1.515(6)
C5 H5B 0.9900
C5 H5A 0.9900
C5 C6 1.534(5)
C6 H6A 0.9900
C6 H6B 0.9900
C7 C10 1.362(4)
C8 H8 0.9500
C8 C9 1.358(4)
C9 C10 1.420(4)
C9 C11 1.511(4)
C10 H10 0.9500
C11 H11B 0.9900
C11 H11A 0.9900
C12 C13 1.412(6)
C12 C17 1.414(5)
C13 H13 0.9500
C13 C14 1.377(5)
C14 H14 0.9500
C14 C15 1.387(6)
C15 H15 0.9500
C15 C16 1.353(6)
C16 H16 0.9500
C16 C17 1.412(5)

loop_
_geom_hbond_atom_site_label_D
_geom_hbond_atom_site_label_H
_geom_hbond_atom_site_label_A
_geom_hbond_site_symmetry_A
_geom_hbond_distance_DH
_geom_hbond_distance_HA
_geom_hbond_distance_DA
_geom_hbond_angle_DHA
N1 H1 O1 4_565 0.88 2.27 2.956(3) 134.3
N2 H2 O2 4_666 0.81(3) 2.36(3) 2.979(3) 135(3)
N2 H2 O3 . 0.81(3) 2.01(3) 2.620(4) 132(3)

loop_
_geom_torsion_atom_site_label_1
_geom_torsion_atom_site_label_2
_geom_torsion_atom_site_label_3
_geom_torsion_atom_site_label_4
_geom_torsion
S1 N1 C1 C2 -98.5(3)
S1 N1 C1 C6 137.5(2)
S1 C7 C10 C9 170.7(2)
S2 C7 C10 C9 0.7(3)
S2 C8 C9 C10 0.6(3)
S2 C8 C9 C11 -176.0(2)
O1 S1 N1 C1 -56.2(2)
O1 S1 C7 S2 -169.60(16)
O1 S1 C7 C10 21.0(3)
O2 S1 N1 C1 173.7(2)
O2 S1 C7 S2 -39.8(2)
O2 S1 C7 C10 150.8(3)
O3 N3 C17 C12 -3.6(5)
O3 N3 C17 C16 177.7(3)
O4 N3 C17 C12 -173.6(5)
O4 N3 C17 C16 7.6(6)
O4A N3 C17 C12 159.5(9)
O4A N3 C17 C16 -19.2(10)
N1 S1 C7 S2 75.17(19)
N1 S1 C7 C10 -94.3(3)
N1 C1 C2 C3 -180.0(2)
N1 C1 C6 C5 -179.5(3)
N2 C12 C13 C14 -175.7(3)
N2 C12 C17 N3 -3.6(5)
N2 C12 C17 C16 175.1(3)
C1 C2 C3 C4 55.9(4)
C2 C1 C6 C5 56.5(3)
C2 C3 C4 C5 -55.4(4)
C3 C4 C5 C6 55.0(4)
C4 C5 C6 C1 -55.3(4)
C6 C1 C2 C3 -56.9(3)
C7 S1 N1 C1 57.9(2)
C7 S2 C8 C9 -0.2(2)
C8 S2 C7 S1 -171.17(18)
C8 S2 C7 C10 -0.3(2)
C8 C9 C10 C7 -0.9(3)
C8 C9 C11 N2 -18.9(4)
C10 C9 C11 N2 165.0(3)
C11 N2 C12 C13 -4.6(5)
C11 N2 C12 C17 177.0(3)
C11 C9 C10 C7 175.7(3)
C12 N2 C11 C9 -75.0(4)
C12 C13 C14 C15 -0.8(6)
C13 C12 C17 N3 177.9(3)
C13 C12 C17 C16 -3.4(5)
C13 C14 C15 C16 -0.9(6)
C14 C15 C16 C17 0.3(6)
C15 C16 C17 N3 -179.3(3)
C15 C16 C17 C12 1.9(5)
C17 C12 C13 C14 2.9(5)
